data_1560573
loop_
_publ_author_name
'Ludwig, Jennifer'
'Nordlund, Dennis'
'Doeff, Marca M.'
'Nilges, Tom'

_publ_section_title
;
 Synthesis and characterization of metastable, 20 nm-sized Pna 2 1 -LiCoPO
 4 nanospheres
;
_journal_name_full 'Journal of Solid State Chemistry'
_journal_page_first 9
_journal_page_last 17
_journal_paper_doi 10.1016/j.jssc.2017.01.015
_journal_volume 248
_journal_year 2017
_chemical_formula_analytical 'Co0.99 Li1.01 O4 P1'
_chemical_formula_structural 'Co0.99 Li1.01 O4 P1'
_chemical_formula_sum 'Co0.99 Li1.01 O4 P'
_chemical_formula_weight 160.2
_chemical_name_common 'lithium cobalt phosphate'
_space_group_IT_number 33
_space_group_name_Hall 'P 2c -2n'
_space_group_name_H-M_alt 'P n a 21'
_symmetry_cell_setting orthorhombic
_symmetry_Int_Tables_number 33
_symmetry_space_group_name_Hall 'P 2c -2n'
_symmetry_space_group_name_H-M 'P n a 21'
_cell_angle_alpha 90
_cell_angle_beta 90
_cell_angle_gamma 90
_cell_formula_units_Z 4
_cell_length_a 10.0256(6)
_cell_length_b 4.9631(3)
_cell_length_c 6.7157(4)
_cell_measurement_temperature 298
_cell_volume 334.16(3)
_diffrn_ambient_temperature 298
_diffrn_detector 'linear PSD'
_diffrn_detector_type 'Dectris MYTHEN DCS 1K'
_diffrn_measurement_device 'X-ray powder diffractometer'
_diffrn_measurement_device_type 'Stoe STADI P'
_diffrn_radiation_monochromator Ge(111)
_diffrn_radiation_probe x-ray
_diffrn_radiation_type 'Mo K\a1'
_diffrn_radiation_wavelength 0.70930
_exptl_absorpt_coefficient_mu 5.359
_exptl_absorpt_correction_type cylinder
_exptl_absorpt_process_details 'Cromer, D. T.; Liberman, D. A., Acta Crystallogr., Sect. A 1981, A37, (2), 267-268.'
_exptl_crystal_density_diffrn 3.1838
_exptl_crystal_F_000 307
_pd_char_colour blue
_pd_char_particle_morphology 'fine powder'
_pd_instr_location
;Technical University of Munich
Department of Chemistry 
Lichtenbergstr. 4 
85747 Garching 
Germany 
;
_pd_meas_2theta_range_inc 0.015
_pd_meas_2theta_range_max 49.505
_pd_meas_2theta_range_min 3.005
_pd_meas_number_of_points 3101
_pd_meas_scan_method step
_pd_proc_2theta_range_inc 0.015
_pd_proc_2theta_range_max 49.505
_pd_proc_2theta_range_min 3.005
_pd_proc_ls_background_function '35 Chebyshev polynoms'
_pd_proc_ls_pref_orient_corr none
_pd_proc_ls_profile_function Pseudo-Voigt
_pd_proc_ls_prof_R_factor 0.0524
_pd_proc_ls_prof_wR_expected 0.0428
_pd_proc_ls_prof_wR_factor 0.0692
_pd_spec_mounting 'sealed 0.5 mm capillary'
_pd_spec_mount_mode transmission
_pd_spec_shape cylinder
_refine_ls_goodness_of_fit_all 1.62
_refine_ls_number_constraints 1
_refine_ls_number_parameters 73
_refine_ls_number_restraints 0
_refine_ls_R_factor_all 0.0263
_refine_ls_R_factor_gt 0.0261
_refine_ls_shift/su_max 0.0396
_refine_ls_shift/su_mean 0.0054
_refine_ls_weighting_scheme sigma
_refine_ls_wR_factor_all 0.0303
_refine_ls_wR_factor_gt 0.0303
_cod_data_source_file JSSC-2017-248-9.cif
_cod_data_source_block micron-sized_Pna21-LiCoPO4
_cod_depositor_comments
;
The following automatic conversions were performed:

data item '_diffrn_radiation_probe' value 'X-ray' was changed to
'x-ray' in accordance with the built-in table derived from the CIF
Core dictionary named 'cif_core.dic' version 2.4.5 last updated on
2014-11-21.

Automatic conversion script
Id: cif_fix_values 8369 2020-08-20 11:38:08Z andrius 
;
_cod_original_sg_symbol_Hall 'P -2xabc;-2yab;2zc'
_cod_original_formula_sum 'Co0.99 Li1.01 O4 P1'
_cod_database_code 1560573

loop_
_space_group_symop_id
_space_group_symop_operation_xyz
1 x,y,z
2 -x,-y,z+1/2
3 x+1/2,-y+1/2,z
4 -x+1/2,y+1/2,z+1/2

loop_
_atom_site_label
_atom_site_type_symbol
_atom_site_fract_x
_atom_site_fract_y
_atom_site_fract_z
_atom_site_adp_type
_atom_site_U_iso_or_equiv
_atom_site_site_symmetry_multiplicity
_atom_site_occupancy
_atom_site_calc_flag
_atom_site_refinement_flags
_atom_site_disorder_assembly
_atom_site_disorder_group
Li1 Li 0.15412 0.18989 0.518475 Uiso 0.0139 4 0.957(5) d . . .
Co1 Co 0.15412 0.18989 0.518475 Uiso 0.0139 4 0.043(5) d . . .
Li2 Li 0.1541(6) 0.1864(11) 0 Uiso 0.0106(17) 4 0.056(11) d . . .
Co2 Co 0.1541(6) 0.1864(11) 0 Uiso 0.0106(17) 4 0.944(11) d . . .
P1 P 0.4078(11) 0.189(2) 0.2457(13) Uiso 0.009(3) 4 1 d . . .
O1 O 0.0627(19) 0.255(4) 0.241(4) Uiso 0.006(2) 4 1 d . . .
O2 O 0.1141(19) 0.377(4) 0.780(3) Uiso 0.005(2) 4 1 d . . .
O3 O 0.343(2) 0.292(4) 0.510(5) Uiso 0.007(2) 4 1 d . . .
O4 O 0.331(2) 0.299(4) 0.081(3) Uiso 0.006(2) 4 1 d . . .

loop_
_atom_type_symbol
_atom_type_scat_dispersion_real
_atom_type_scat_dispersion_imag
_atom_type_scat_source
Co 0.3505 0.9773 'International Tables Vol C tables 4.2.6.8 and 6.1.1.1'
Li 0.0000 0.0001 'International Tables Vol C tables 4.2.6.8 and 6.1.1.1'
O 0.0113 0.0062 'International Tables Vol C tables 4.2.6.8 and 6.1.1.1'
P 0.1037 0.0957 'International Tables Vol C tables 4.2.6.8 and 6.1.1.1'

loop_
_geom_angle_atom_site_label_1
_geom_angle_atom_site_label_2
_geom_angle_atom_site_label_3
_geom_angle_site_symmetry_1
_geom_angle_site_symmetry_2
_geom_angle_site_symmetry_3
_geom_angle
O1 Li1 O2 . . . 127.7(8)
O1 Li1 O3 . . . 110.8(11)
O1 Li1 O4 . . 4_545 111.5(8)
O2 Li1 O3 . . . 95.7(10)
O2 Li1 O4 . . 4_545 106.3(8)
O3 Li1 O4 . . 4_545 100.8(9)
O1 Co1 O2 . . . 127.7(8)
O1 Co1 O3 . . . 110.8(11)
O1 Co1 O4 . . 4_545 111.5(8)
O2 Co1 O3 . . . 95.7(10)
O2 Co1 O4 . . 4_545 106.3(8)
O3 Co1 O4 . . 4_545 100.8(9)
O1 Li2 O2 . . 1_554 120.0(9)
O1 Li2 O3 . . 4_544 99.0(11)
O1 Li2 O4 . . . 98.9(9)
O2 Li2 O3 1_554 . 4_544 123.8(11)
O2 Li2 O4 1_554 . . 106.4(9)
O3 Li2 O4 4_544 . . 105.5(9)
O1 Co2 O2 . . 1_554 120.0(9)
O1 Co2 O3 . . 4_544 99.0(11)
O1 Co2 O4 . . . 98.9(9)
O2 Co2 O3 1_554 . 4_544 123.8(11)
O2 Co2 O4 1_554 . . 106.4(9)
O3 Co2 O4 4_544 . . 105.5(9)
O1 P1 O2 3_555 . 4_544 108.2(12)
O1 P1 O3 3_555 . . 107.3(12)
O1 P1 O4 3_555 . . 115.9(14)
O2 P1 O3 4_544 . . 94.5(10)
O2 P1 O4 4_544 . . 113.9(12)
O3 P1 O4 . . . 114.8(12)

loop_
_geom_bond_atom_site_label_1
_geom_bond_atom_site_label_2
_geom_bond_site_symmetry_1
_geom_bond_site_symmetry_2
_geom_bond_distance
Li1 O1 . . 2.10(2)
Li1 O2 . . 2.026(19)
Li1 O3 . . 1.97(2)
Li1 O4 . 4_545 1.990(18)
Co1 O1 . . 2.10(2)
Co1 O2 . . 2.026(19)
Co1 O3 . . 1.97(2)
Co1 O4 . 4_545 1.990(18)
Li2 O1 . . 1.89(2)
Li2 O2 . 1_554 1.801(19)
Li2 O3 . 4_544 1.96(2)
Li2 O4 . . 1.94(2)
Co2 O1 . . 1.89(2)
Co2 O2 . 1_554 1.801(19)
Co2 O3 . 4_544 1.96(2)
Co2 O4 . . 1.94(2)
P1 O1 . 3_555 1.58(2)
P1 O2 . 4_544 1.58(2)
P1 O3 . . 1.95(3)
P1 O4 . . 1.45(2)
